data_7705379
loop_
_publ_author_name
'Hammoud, Joanna'
'Abou-Khalil, Fatima'
'Roisnel, Thierry'
'Dorcet, Vincent'
'Bour, Christophe'
'Gandon, Vincent'
'Leb&#x0153;uf, David'
'Carpentier, Jean-Fran\,cois'
'Sarazin, Yann'

_publ_section_title
;
 Alkaline-earth complexes with macrocyclic-functionalised bis(phenolate)s
 and bis(fluoroalkoxide)s.
;
_journal_issue 37
_journal_name_full 'Dalton transactions (Cambridge, England : 2003)'
_journal_page_first 13017
_journal_page_last 13028
_journal_paper_doi 10.1039/d0dt02573a
_journal_volume 49
_journal_year 2020
_chemical_compound_source 'synthesis as described'
_chemical_formula_moiety 'C20 H28 F12 N2 O6 Sr'
_chemical_formula_sum 'C20 H28 F12 N2 O6 Sr'
_chemical_formula_weight 708.06
_space_group_crystal_system monoclinic
_space_group_IT_number 15
_space_group_name_Hall '-C 2yc'
_space_group_name_H-M_alt 'C 1 2/c 1'
_atom_sites_solution_hydrogens geom
_audit_update_record
;
2020-04-06 deposited with the CCDC.	2020-09-07 downloaded from the CCDC.
;
_cell_angle_alpha 90
_cell_angle_beta 112.570(3)
_cell_angle_gamma 90
_cell_formula_units_Z 4
_cell_length_a 21.6408(16)
_cell_length_b 8.7328(8)
_cell_length_c 14.8071(13)
_cell_measurement_reflns_used 9727
_cell_measurement_temperature 150(2)
_cell_measurement_theta_max 27.5336
_cell_measurement_theta_min 2.7446
_cell_measurement_wavelength 0.71073
_cell_volume 2584.0(4)
_computing_cell_refinement 'APEX3 (Bruker, 2015); SAINT (Bruker, 2014)'
_computing_data_collection 'SAINT (Bruker, 2014)'
_computing_data_reduction 'SAINT (Bruker, 2014)'
_computing_molecular_graphics 'SXGRAPH (Farrugia, 1999), Mercury (CSD, 2016)'
_computing_publication_material 'CRYSCALC (T. Roisnel, local program, 2018)'
_computing_structure_refinement 'SHELXL-2018_3 (Sheldrick, 2018)'
_computing_structure_solution 'SHELXT (Sheldrick, 2015)'
_diffrn_ambient_temperature 150(2)
_diffrn_detector '(CMOS) PHOTON 100'
_diffrn_measured_fraction_theta_full 0.998
_diffrn_measured_fraction_theta_max 0.999
_diffrn_measurement_device_type 'D8 VENTURE Bruker AXS'
_diffrn_measurement_method 'rotation images'
_diffrn_radiation_monochromator 'multilayer monochromator'
_diffrn_radiation_probe x-ray
_diffrn_radiation_source 'Incoatec microfocus sealed tube'
_diffrn_radiation_type MoK\a
_diffrn_radiation_wavelength 0.71073
_diffrn_reflns_av_R_equivalents 0.0364
_diffrn_reflns_av_unetI/netI 0.0183
_diffrn_reflns_limit_h_max 28
_diffrn_reflns_limit_h_min -26
_diffrn_reflns_limit_k_max 11
_diffrn_reflns_limit_k_min -11
_diffrn_reflns_limit_l_max 19
_diffrn_reflns_limit_l_min -19
_diffrn_reflns_number 29295
_diffrn_reflns_theta_full 25.242
_diffrn_reflns_theta_max 27.485
_diffrn_reflns_theta_min 2.980
_exptl_absorpt_coefficient_mu 2.214
_exptl_absorpt_correction_T_max 0.856
_exptl_absorpt_correction_T_min 0.726
_exptl_absorpt_correction_type multi-scan
_exptl_absorpt_process_details
;
  [Sheldrick, G.M. (2014). SADABS Bruker AXS Inc., Madison, Wisconsin, USA]
;
_exptl_crystal_colour colourless
_exptl_crystal_density_diffrn 1.820
_exptl_crystal_description prism
_exptl_crystal_F_000 1424
_exptl_crystal_size_max 0.310
_exptl_crystal_size_mid 0.090
_exptl_crystal_size_min 0.070
_refine_diff_density_max 0.400
_refine_diff_density_min -0.350
_refine_diff_density_rms 0.057
_refine_ls_extinction_method none
_refine_ls_goodness_of_fit_ref 1.066
_refine_ls_hydrogen_treatment constr
_refine_ls_matrix_type full
_refine_ls_number_parameters 186
_refine_ls_number_reflns 2964
_refine_ls_number_restraints 0
_refine_ls_restrained_S_all 1.066
_refine_ls_R_factor_all 0.0208
_refine_ls_R_factor_gt 0.0187
_refine_ls_shift/su_max 0.001
_refine_ls_shift/su_mean 0.000
_refine_ls_structure_factor_coef Fsqd
_refine_ls_weighting_details 'w=1/[\s^2^(Fo^2^)+(0.0233P)^2^+1.9750P] where P=(Fo^2^+2Fc^2^)/3'
_refine_ls_weighting_scheme calc
_refine_ls_wR_factor_gt 0.0461
_refine_ls_wR_factor_ref 0.0469
_reflns_Friedel_coverage 0.000
_reflns_number_gt 2820
_reflns_number_total 2964
_reflns_threshold_expression >2sigma(I)
_cod_data_source_file d0dt02573a2.cif
_cod_data_source_block JH022
_cod_depositor_comments 'Adding full bibliography for 7705378--7705389.cif.'
_cod_original_sg_symbol_H-M 'C 2/c'
_cod_database_code 7705379

loop_
_space_group_symop_operation_xyz
'x, y, z'
'-x, y, -z+1/2'
'x+1/2, y+1/2, z'
'-x+1/2, y+1/2, -z+1/2'
'-x, -y, -z'
'x, -y, z-1/2'
'-x+1/2, -y+1/2, -z'
'x+1/2, -y+1/2, z-1/2'

loop_
_atom_site_label
_atom_site_type_symbol
_atom_site_fract_x
_atom_site_fract_y
_atom_site_fract_z
_atom_site_U_iso_or_equiv
_atom_site_adp_type
_atom_site_occupancy
_atom_site_site_symmetry_order
_atom_site_calc_flag
_atom_site_refinement_flags_posn
_atom_site_refinement_flags_adp
_atom_site_refinement_flags_occupancy
_atom_site_disorder_assembly
_atom_site_disorder_group
C1 C 0.44385(7) 0.31659(17) 0.48351(9) 0.0203(3) Uani 1 1 d . . . . .
H1A H 0.420492 0.217144 0.464343 0.024 Uiso 1 1 calc R U . . .
H1B H 0.460825 0.347075 0.432852 0.024 Uiso 1 1 calc R U . . .
O2 O 0.49856(5) 0.30278(11) 0.57693(6) 0.01688(19) Uani 1 1 d . . . . .
C3 C 0.53713(7) 0.16772(16) 0.58169(10) 0.0212(3) Uani 1 1 d . . . . .
H3A H 0.542388 0.152348 0.518775 0.025 Uiso 1 1 calc R U . . .
H3B H 0.514011 0.077130 0.594055 0.025 Uiso 1 1 calc R U . . .
C4 C 0.60423(7) 0.18577(17) 0.66253(10) 0.0210(3) Uani 1 1 d . . . . .
H4A H 0.632008 0.094227 0.665873 0.025 Uiso 1 1 calc R U . . .
H4B H 0.627324 0.276300 0.650034 0.025 Uiso 1 1 calc R U . . .
O5 O 0.59572(4) 0.20443(10) 0.75268(7) 0.01589(18) Uani 1 1 d . . . . .
C6 C 0.65966(7) 0.22039(16) 0.83055(10) 0.0203(3) Uani 1 1 d . . . . .
H6A H 0.685555 0.302310 0.814821 0.024 Uiso 1 1 calc R U . . .
H6B H 0.685059 0.123455 0.839566 0.024 Uiso 1 1 calc R U . . .
C7 C 0.64942(7) 0.26002(16) 0.92295(10) 0.0186(3) Uani 1 1 d . . . . .
H7A H 0.619291 0.183094 0.933605 0.022 Uiso 1 1 calc R U . . .
H7B H 0.692996 0.254085 0.978998 0.022 Uiso 1 1 calc R U . . .
N8 N 0.62072(5) 0.41375(12) 0.92071(8) 0.0143(2) Uani 1 1 d . . . . .
C9 C 0.60370(7) 0.43634(16) 1.00769(9) 0.0191(3) Uani 1 1 d . . . . .
H9A H 0.583206 0.538734 1.003875 0.023 Uiso 1 1 calc R U . . .
H9B H 0.645344 0.433823 1.067231 0.023 Uiso 1 1 calc R U . . .
C10 C 0.66700(7) 0.53496(16) 0.91573(9) 0.0188(3) Uani 1 1 d . . . . .
H10A H 0.709444 0.487374 0.919497 0.023 Uiso 1 1 calc R U . . .
H10B H 0.677294 0.603935 0.972714 0.023 Uiso 1 1 calc R U . . .
C11 C 0.63672(6) 0.63220(15) 0.81853(9) 0.0151(2) Uani 1 1 d . . . . .
O12 O 0.59309(4) 0.55608(11) 0.74160(6) 0.01583(18) Uani 1 1 d . . . . .
C13 C 0.69676(7) 0.68817(17) 0.79493(10) 0.0218(3) Uani 1 1 d . . . . .
F14 F 0.72727(5) 0.56967(11) 0.77180(7) 0.0328(2) Uani 1 1 d . . . . .
F15 F 0.67943(5) 0.78484(11) 0.71891(7) 0.0309(2) Uani 1 1 d . . . . .
F16 F 0.74415(5) 0.76052(13) 0.87058(7) 0.0385(3) Uani 1 1 d . . . . .
C17 C 0.60158(7) 0.77317(16) 0.83958(10) 0.0218(3) Uani 1 1 d . . . . .
F18 F 0.57627(5) 0.86857(10) 0.76397(7) 0.0319(2) Uani 1 1 d . . . . .
F19 F 0.63979(5) 0.85967(11) 0.91675(8) 0.0398(2) Uani 1 1 d . . . . .
F20 F 0.54934(4) 0.72490(11) 0.86117(7) 0.0287(2) Uani 1 1 d . . . . .
Sr1 Sr 0.500000 0.40998(2) 0.750000 0.00964(5) Uani 1 2 d S T P . .

loop_
_atom_site_aniso_label
_atom_site_aniso_U_11
_atom_site_aniso_U_22
_atom_site_aniso_U_33
_atom_site_aniso_U_23
_atom_site_aniso_U_13
_atom_site_aniso_U_12
C1 0.0214(7) 0.0275(7) 0.0113(6) -0.0032(5) 0.0053(5) -0.0014(5)
O2 0.0170(4) 0.0193(5) 0.0137(4) -0.0041(3) 0.0050(4) 0.0012(4)
C3 0.0285(7) 0.0179(7) 0.0199(6) -0.0048(5) 0.0124(6) 0.0016(5)
C4 0.0231(7) 0.0237(7) 0.0211(7) 0.0002(5) 0.0138(6) 0.0059(5)
O5 0.0154(4) 0.0168(4) 0.0173(4) -0.0011(3) 0.0083(4) 0.0014(3)
C6 0.0135(6) 0.0236(7) 0.0242(7) -0.0005(5) 0.0075(5) 0.0048(5)
C7 0.0140(6) 0.0214(7) 0.0182(6) 0.0032(5) 0.0037(5) 0.0048(5)
N8 0.0134(5) 0.0163(5) 0.0125(5) 0.0003(4) 0.0042(4) -0.0003(4)
C9 0.0206(6) 0.0243(7) 0.0107(6) -0.0008(5) 0.0041(5) 0.0000(5)
C10 0.0143(6) 0.0221(6) 0.0155(6) 0.0003(5) 0.0007(5) -0.0048(5)
C11 0.0132(6) 0.0173(6) 0.0143(6) -0.0016(5) 0.0045(5) -0.0052(5)
O12 0.0144(4) 0.0177(4) 0.0128(4) -0.0016(3) 0.0024(3) -0.0063(3)
C13 0.0170(6) 0.0291(7) 0.0184(6) -0.0041(5) 0.0056(5) -0.0104(5)
F14 0.0232(4) 0.0430(6) 0.0394(5) -0.0038(4) 0.0200(4) -0.0016(4)
F15 0.0325(5) 0.0354(5) 0.0281(5) 0.0037(4) 0.0152(4) -0.0140(4)
F16 0.0257(5) 0.0588(7) 0.0287(5) -0.0142(5) 0.0078(4) -0.0287(5)
C17 0.0241(7) 0.0186(7) 0.0232(7) -0.0023(5) 0.0096(6) -0.0043(5)
F18 0.0365(5) 0.0191(4) 0.0414(5) 0.0104(4) 0.0166(4) 0.0031(4)
F19 0.0470(6) 0.0289(5) 0.0397(6) -0.0202(4) 0.0124(5) -0.0067(4)
F20 0.0271(4) 0.0308(5) 0.0362(5) 0.0057(4) 0.0210(4) 0.0059(4)
Sr1 0.00794(8) 0.01123(8) 0.00973(8) 0.000 0.00337(5) 0.000

loop_
_atom_type_symbol
_atom_type_description
_atom_type_scat_dispersion_real
_atom_type_scat_dispersion_imag
_atom_type_scat_source
C C 0.0033 0.0016 'International Tables Vol C Tables 4.2.6.8 and 6.1.1.4'
H H 0.0000 0.0000 'International Tables Vol C Tables 4.2.6.8 and 6.1.1.4'
O O 0.0106 0.0060 'International Tables Vol C Tables 4.2.6.8 and 6.1.1.4'
F F 0.0171 0.0103 'International Tables Vol C Tables 4.2.6.8 and 6.1.1.4'
Sr Sr -1.5307 3.2498 'International Tables Vol C Tables 4.2.6.8 and 6.1.1.4'
N N 0.0061 0.0033 'International Tables Vol C Tables 4.2.6.8 and 6.1.1.4'

loop_
_geom_angle_atom_site_label_1
_geom_angle_atom_site_label_2
_geom_angle_atom_site_label_3
_geom_angle
_geom_angle_site_symmetry_1
_geom_angle_site_symmetry_3
_geom_angle_publ_flag
O2 C1 C9 108.18(10) . 2_656 ?
O2 C1 H1A 110.1 . . ?
C9 C1 H1A 110.1 2_656 . ?
O2 C1 H1B 110.1 . . ?
C9 C1 H1B 110.1 2_656 . ?
H1A C1 H1B 108.4 . . ?
C3 O2 C1 111.43(10) . . ?
C3 O2 Sr1 116.25(7) . . ?
C1 O2 Sr1 125.79(7) . . ?
O2 C3 C4 108.77(11) . . ?
O2 C3 H3A 109.9 . . ?
C4 C3 H3A 109.9 . . ?
O2 C3 H3B 109.9 . . ?
C4 C3 H3B 109.9 . . ?
H3A C3 H3B 108.3 . . ?
O5 C4 C3 109.10(11) . . ?
O5 C4 H4A 109.9 . . ?
C3 C4 H4A 109.9 . . ?
O5 C4 H4B 109.9 . . ?
C3 C4 H4B 109.9 . . ?
H4A C4 H4B 108.3 . . ?
C4 O5 C6 109.50(10) . . ?
C4 O5 Sr1 115.58(7) . . ?
C6 O5 Sr1 116.26(7) . . ?
O5 C6 C7 108.70(10) . . ?
O5 C6 H6A 110.0 . . ?
C7 C6 H6A 110.0 . . ?
O5 C6 H6B 110.0 . . ?
C7 C6 H6B 110.0 . . ?
H6A C6 H6B 108.3 . . ?
N8 C7 C6 113.32(11) . . ?
N8 C7 H7A 108.9 . . ?
C6 C7 H7A 108.9 . . ?
N8 C7 H7B 108.9 . . ?
C6 C7 H7B 108.9 . . ?
H7A C7 H7B 107.7 . . ?
C7 N8 C10 111.44(11) . . ?
C7 N8 C9 110.16(10) . . ?
C10 N8 C9 110.30(10) . . ?
C7 N8 Sr1 104.12(7) . . ?
C10 N8 Sr1 111.81(7) . . ?
C9 N8 Sr1 108.83(7) . . ?
N8 C9 C1 112.84(11) . 2_656 ?
N8 C9 H9A 109.0 . . ?
C1 C9 H9A 109.0 2_656 . ?
N8 C9 H9B 109.0 . . ?
C1 C9 H9B 109.0 2_656 . ?
H9A C9 H9B 107.8 . . ?
N8 C10 C11 112.21(10) . . ?
N8 C10 H10A 109.2 . . ?
C11 C10 H10A 109.2 . . ?
N8 C10 H10B 109.2 . . ?
C11 C10 H10B 109.2 . . ?
H10A C10 H10B 107.9 . . ?
O12 C11 C17 109.03(11) . . ?
O12 C11 C13 110.01(10) . . ?
C17 C11 C13 108.39(11) . . ?
O12 C11 C10 114.65(11) . . ?
C17 C11 C10 108.03(11) . . ?
C13 C11 C10 106.53(10) . . ?
C17 C11 Sr1 94.41(7) . . ?
C13 C11 Sr1 146.48(8) . . ?
C10 C11 Sr1 88.51(7) . . ?
C11 O12 Sr1 122.91(8) . . ?
F15 C13 F14 106.15(11) . . ?
F15 C13 F16 106.29(12) . . ?
F14 C13 F16 106.34(12) . . ?
F15 C13 C11 113.56(11) . . ?
F14 C13 C11 110.62(11) . . ?
F16 C13 C11 113.35(11) . . ?
F18 C17 F19 106.32(12) . . ?
F18 C17 F20 106.36(12) . . ?
F19 C17 F20 105.60(12) . . ?
F18 C17 C11 113.90(12) . . ?
F19 C17 C11 115.30(12) . . ?
F20 C17 C11 108.69(11) . . ?
C17 F20 Sr1 107.01(8) . . ?
O12 Sr1 O12 116.59(5) . 2_656 ?
O12 Sr1 O2 121.33(3) . 2_656 ?
O12 Sr1 O2 80.91(3) 2_656 2_656 ?
O12 Sr1 O2 80.92(3) . . ?
O12 Sr1 O2 121.33(3) 2_656 . ?
O2 Sr1 O2 139.69(4) 2_656 . ?
O12 Sr1 O5 72.92(3) . . ?
O12 Sr1 O5 170.00(3) 2_656 . ?
O2 Sr1 O5 91.48(3) 2_656 . ?
O2 Sr1 O5 61.39(3) . . ?
O12 Sr1 O5 170.00(3) . 2_656 ?
O12 Sr1 O5 72.92(3) 2_656 2_656 ?
O2 Sr1 O5 61.39(3) 2_656 2_656 ?
O2 Sr1 O5 91.48(3) . 2_656 ?
O5 Sr1 O5 97.77(4) . 2_656 ?
O12 Sr1 N8 62.86(3) . . ?
O12 Sr1 N8 116.36(3) 2_656 . ?
O2 Sr1 N8 59.57(3) 2_656 . ?
O2 Sr1 N8 120.96(3) . . ?
O5 Sr1 N8 64.10(3) . . ?
O5 Sr1 N8 116.87(3) 2_656 . ?
O12 Sr1 N8 116.36(3) . 2_656 ?
O12 Sr1 N8 62.86(3) 2_656 2_656 ?
O2 Sr1 N8 120.96(3) 2_656 2_656 ?
O2 Sr1 N8 59.57(3) . 2_656 ?
O5 Sr1 N8 116.87(3) . 2_656 ?
O5 Sr1 N8 64.10(3) 2_656 2_656 ?
N8 Sr1 N8 178.68(4) . 2_656 ?
O12 Sr1 F20 56.66(3) . . ?
O12 Sr1 F20 68.81(3) 2_656 . ?
O2 Sr1 F20 85.96(3) 2_656 . ?
O2 Sr1 F20 131.90(3) . . ?
O5 Sr1 F20 117.39(3) . . ?
O5 Sr1 F20 132.85(2) 2_656 . ?
N8 Sr1 F20 61.25(3) . . ?
N8 Sr1 F20 117.45(3) 2_656 . ?
O12 Sr1 F20 68.81(3) . 2_656 ?
O12 Sr1 F20 56.66(3) 2_656 2_656 ?
O2 Sr1 F20 131.90(3) 2_656 2_656 ?
O2 Sr1 F20 85.96(3) . 2_656 ?
O5 Sr1 F20 132.85(2) . 2_656 ?
O5 Sr1 F20 117.39(3) 2_656 2_656 ?
N8 Sr1 F20 117.45(3) . 2_656 ?
N8 Sr1 F20 61.25(3) 2_656 2_656 ?
F20 Sr1 F20 59.80(3) . 2_656 ?
O12 Sr1 C11 109.48(3) . 2_656 ?
O12 Sr1 C11 19.66(3) 2_656 2_656 ?
O2 Sr1 C11 100.03(3) 2_656 2_656 ?
O2 Sr1 C11 102.98(3) . 2_656 ?
O5 Sr1 C11 164.03(3) . 2_656 ?
O5 Sr1 C11 78.44(3) 2_656 2_656 ?
N8 Sr1 C11 131.51(3) . 2_656 ?
N8 Sr1 C11 47.46(3) 2_656 2_656 ?
F20 Sr1 C11 74.78(3) . 2_656 ?
F20 Sr1 C11 42.19(3) 2_656 2_656 ?
O12 Sr1 C11 19.66(3) . . ?
O12 Sr1 C11 109.48(3) 2_656 . ?
O2 Sr1 C11 102.98(3) 2_656 . ?
O2 Sr1 C11 100.03(3) . . ?
O5 Sr1 C11 78.44(3) . . ?
O5 Sr1 C11 164.03(3) 2_656 . ?
N8 Sr1 C11 47.46(3) . . ?
N8 Sr1 C11 131.51(3) 2_656 . ?
F20 Sr1 C11 42.19(3) . . ?
F20 Sr1 C11 74.78(3) 2_656 . ?
C11 Sr1 C11 109.28(5) 2_656 . ?

loop_
_geom_bond_atom_site_label_1
_geom_bond_atom_site_label_2
_geom_bond_distance
_geom_bond_site_symmetry_2
_geom_bond_publ_flag
C1 O2 1.4396(15) . ?
C1 C9 1.5074(19) 2_656 ?
C1 H1A 0.9900 . ?
C1 H1B 0.9900 . ?
O2 C3 1.4311(16) . ?
O2 Sr1 2.7172(9) . ?
C3 C4 1.494(2) . ?
C3 H3A 0.9900 . ?
C3 H3B 0.9900 . ?
C4 O5 1.4252(16) . ?
C4 H4A 0.9900 . ?
C4 H4B 0.9900 . ?
O5 C6 1.4280(16) . ?
O5 Sr1 2.7297(9) . ?
C6 C7 1.5079(19) . ?
C6 H6A 0.9900 . ?
C6 H6B 0.9900 . ?
C7 N8 1.4742(17) . ?
C7 H7A 0.9900 . ?
C7 H7B 0.9900 . ?
N8 C10 1.4784(17) . ?
N8 C9 1.4825(16) . ?
N8 Sr1 2.8542(11) . ?
C9 H9A 0.9900 . ?
C9 H9B 0.9900 . ?
C10 C11 1.5805(18) . ?
C10 H10A 0.9900 . ?
C10 H10B 0.9900 . ?
C11 O12 1.3436(15) . ?
C11 C17 1.5405(19) . ?
C11 C13 1.5485(18) . ?
C11 Sr1 3.3534(12) . ?
O12 Sr1 2.4279(9) . ?
C13 F15 1.3402(17) . ?
C13 F14 1.3408(18) . ?
C13 F16 1.3505(15) . ?
C17 F18 1.3329(17) . ?
C17 F19 1.3545(16) . ?
C17 F20 1.3547(17) . ?
F20 Sr1 3.1724(10) . ?

loop_
_geom_torsion_atom_site_label_1
_geom_torsion_atom_site_label_2
_geom_torsion_atom_site_label_3
_geom_torsion_atom_site_label_4
_geom_torsion
_geom_torsion_site_symmetry_1
_geom_torsion_site_symmetry_2
_geom_torsion_site_symmetry_3
_geom_torsion_site_symmetry_4
_geom_torsion_publ_flag
C9 C1 O2 C3 166.03(11) 2_656 . . . ?
C9 C1 O2 Sr1 15.71(15) 2_656 . . . ?
C1 O2 C3 C4 160.63(11) . . . . ?
Sr1 O2 C3 C4 -45.98(13) . . . . ?
O2 C3 C4 O5 60.83(14) . . . . ?
C3 C4 O5 C6 179.48(11) . . . . ?
C3 C4 O5 Sr1 -46.91(13) . . . . ?
C4 O5 C6 C7 172.86(11) . . . . ?
Sr1 O5 C6 C7 39.60(13) . . . . ?
O5 C6 C7 N8 -68.02(14) . . . . ?
C6 C7 N8 C10 -64.79(14) . . . . ?
C6 C7 N8 C9 172.43(11) . . . . ?
C6 C7 N8 Sr1 55.89(11) . . . . ?
C7 N8 C9 C1 -56.94(14) . . . 2_656 ?
C10 N8 C9 C1 179.62(11) . . . 2_656 ?
Sr1 N8 C9 C1 56.62(12) . . . 2_656 ?
C7 N8 C10 C11 117.32(12) . . . . ?
C9 N8 C10 C11 -119.99(12) . . . . ?
Sr1 N8 C10 C11 1.25(13) . . . . ?
N8 C10 C11 O12 -28.61(16) . . . . ?
N8 C10 C11 C17 93.17(13) . . . . ?
N8 C10 C11 C13 -150.55(11) . . . . ?
N8 C10 C11 Sr1 -0.99(10) . . . . ?
C17 C11 O12 Sr1 -71.53(12) . . . . ?
C13 C11 O12 Sr1 169.72(8) . . . . ?
C10 C11 O12 Sr1 49.70(14) . . . . ?
O12 C11 C13 F15 61.09(15) . . . . ?
C17 C11 C13 F15 -58.04(14) . . . . ?
C10 C11 C13 F15 -174.07(11) . . . . ?
Sr1 C11 C13 F15 72.4(2) . . . . ?
O12 C11 C13 F14 -58.13(15) . . . . ?
C17 C11 C13 F14 -177.27(11) . . . . ?
C10 C11 C13 F14 66.70(13) . . . . ?
Sr1 C11 C13 F14 -46.8(2) . . . . ?
O12 C11 C13 F16 -177.47(12) . . . . ?
C17 C11 C13 F16 63.40(15) . . . . ?
C10 C11 C13 F16 -52.63(15) . . . . ?
Sr1 C11 C13 F16 -166.14(11) . . . . ?
O12 C11 C17 F18 -57.56(15) . . . . ?
C13 C11 C17 F18 62.19(14) . . . . ?
C10 C11 C17 F18 177.25(11) . . . . ?
Sr1 C11 C17 F18 -92.89(11) . . . . ?
O12 C11 C17 F19 179.10(11) . . . . ?
C13 C11 C17 F19 -61.15(15) . . . . ?
C10 C11 C17 F19 53.91(15) . . . . ?
Sr1 C11 C17 F19 143.77(10) . . . . ?
O12 C11 C17 F20 60.80(14) . . . . ?
C13 C11 C17 F20 -179.44(11) . . . . ?
C10 C11 C17 F20 -64.39(13) . . . . ?
Sr1 C11 C17 F20 25.48(10) . . . . ?
F18 C17 F20 Sr1 94.73(10) . . . . ?
F19 C17 F20 Sr1 -152.56(8) . . . . ?
C11 C17 F20 Sr1 -28.30(11) . . . . ?
